data_2017249
loop_
_publ_author_name
'Yanover, Diana'
'Kaftory, Menahem'

_publ_section_title
;
 Structural comparisons between methylated and unmethylated nitrophenyl
 lophines
;
_journal_coeditor_code GG3195
_journal_issue 8
_journal_name_full 'Acta Crystallographica Section C'
_journal_page_first o365
_journal_page_last o370
_journal_paper_doi 10.1107/S0108270109022203
_journal_volume 65
_journal_year 2009
_chemical_formula_iupac 'C22 H17 N3 O2'
_chemical_formula_moiety 'C22 H17 N3 O2'
_chemical_formula_sum 'C22 H17 N3 O2'
_chemical_formula_weight 355.39
_chemical_name_systematic
;
1-methyl-2-(3-nitrophenyl)-4,5-diphenyl-1<i>H</i>-imidazole
;
_space_group_IT_number 14
_symmetry_cell_setting monoclinic
_symmetry_space_group_name_Hall '-P 2ybc'
_symmetry_space_group_name_H-M 'P 1 21/c 1'
_atom_sites_solution_hydrogens geom
_atom_sites_solution_primary direct
_atom_sites_solution_secondary difmap
_audit_creation_method SHELXL-97
_cell_angle_alpha 90.00
_cell_angle_beta 94.36(2)
_cell_angle_gamma 90.00
_cell_formula_units_Z 4
_cell_length_a 16.242(3)
_cell_length_b 9.583(2)
_cell_length_c 11.615(2)
_cell_measurement_reflns_used 10123
_cell_measurement_temperature 293(2)
_cell_measurement_theta_max 25.12
_cell_measurement_theta_min 1.26
_cell_volume 1802.6(6)
_computing_cell_refinement 'DENZO HKL2000 (Otwinowski & Minor, 1997)'
_computing_data_collection 'COLLECT (Nonius, 2000)'
_computing_data_reduction 'DENZO HKL2000 (Otwinowski & Minor, 1997)'
_computing_molecular_graphics 'ORTEP-3 for Windows (Farrugia, 1999)'
_computing_structure_refinement 'SHELXL97 (Sheldrick, 2008)'
_computing_structure_solution 'SHELXS97 (Sheldrick, 2008)'
_diffrn_ambient_temperature 293(2)
_diffrn_measured_fraction_theta_full 0.989
_diffrn_measured_fraction_theta_max 0.976
_diffrn_measurement_device_type 'Nonius KappaCCD'
_diffrn_measurement_method '\f- and \w scans'
_diffrn_radiation_monochromator graphite
_diffrn_radiation_source 'fine-focus sealed tube'
_diffrn_radiation_type MoK\a
_diffrn_radiation_wavelength 0.71073
_diffrn_reflns_av_R_equivalents 0.0550
_diffrn_reflns_av_sigmaI/netI 0.0495
_diffrn_reflns_limit_h_max 19
_diffrn_reflns_limit_h_min -19
_diffrn_reflns_limit_k_max 0
_diffrn_reflns_limit_k_min -11
_diffrn_reflns_limit_l_max 13
_diffrn_reflns_limit_l_min 0
_diffrn_reflns_number 10123
_diffrn_reflns_theta_full 25.00
_diffrn_reflns_theta_max 25.12
_diffrn_reflns_theta_min 1.26
_diffrn_standards_number 0
_exptl_absorpt_coefficient_mu 0.086
_exptl_absorpt_correction_type none
_exptl_crystal_colour yellow
_exptl_crystal_density_diffrn 1.310
_exptl_crystal_density_method 'not measured'
_exptl_crystal_description plate
_exptl_crystal_F_000 744
_exptl_crystal_size_max 0.08
_exptl_crystal_size_mid 0.03
_exptl_crystal_size_min 0.01
_refine_diff_density_max 0.262
_refine_diff_density_min -0.212
_refine_ls_extinction_method none
_refine_ls_goodness_of_fit_ref 1.085
_refine_ls_hydrogen_treatment constr
_refine_ls_matrix_type full
_refine_ls_number_parameters 244
_refine_ls_number_reflns 3139
_refine_ls_number_restraints 0
_refine_ls_restrained_S_all 1.085
_refine_ls_R_factor_all 0.1032
_refine_ls_R_factor_gt 0.0564
_refine_ls_shift/su_max 0.000
_refine_ls_shift/su_mean 0.000
_refine_ls_structure_factor_coef Fsqd
_refine_ls_weighting_details 'w=1/[\s^2^(Fo^2^)+(0.0845P)^2^] where P=(Fo^2^+2Fc^2^)/3'
_refine_ls_weighting_scheme calc
_refine_ls_wR_factor_gt 0.1385
_refine_ls_wR_factor_ref 0.1538
_reflns_number_gt 1975
_reflns_number_total 3139
_reflns_threshold_expression I>2\s(I)
_cod_data_source_file gg3195.cif
_cod_data_source_block V
_cod_original_sg_symbol_H-M P21/c
_cod_database_code 2017249
_cod_database_fobs_code 2017249

loop_
_symmetry_equiv_pos_as_xyz
'x, y, z'
'-x, y+1/2, -z+1/2'
'-x, -y, -z'
'x, -y-1/2, z-1/2'

loop_
_atom_site_type_symbol
_atom_site_label
_atom_site_fract_x
_atom_site_fract_y
_atom_site_fract_z
_atom_site_U_iso_or_equiv
_atom_site_adp_type
_atom_site_calc_flag
_atom_site_refinement_flags
_atom_site_occupancy
_atom_site_disorder_assembly
_atom_site_disorder_group
N N1 0.29718(11) 0.62150(18) 0.56097(15) 0.0500(5) Uani d . 1 . .
N N2 0.24985(12) 0.77893(17) 0.43241(16) 0.0494(5) Uani d . 1 . .
N N3 0.44693(14) 1.1969(2) 0.4849(2) 0.0663(6) Uani d . 1 . .
O O1 0.43516(13) 1.18055(19) 0.38129(19) 0.0843(6) Uani d . 1 . .
O O2 0.48089(15) 1.2993(2) 0.5286(2) 0.1030(8) Uani d . 1 . .
C C1 0.35062(14) 0.8685(2) 0.58039(18) 0.0464(6) Uani d . 1 . .
C C2 0.36471(16) 0.8822(2) 0.7004(2) 0.0575(7) Uani d . 1 . .
H H2 0.3456 0.8110 0.7500 0.069 Uiso d R 1 . .
C C3 0.40664(17) 0.9967(3) 0.7481(2) 0.0640(7) Uani d . 1 . .
H H3 0.4157 1.0067 0.8304 0.077 Uiso d R 1 . .
C C4 0.43443(16) 1.1010(2) 0.6788(2) 0.0612(7) Uani d . 1 . .
H H4 0.4644 1.1810 0.7090 0.073 Uiso d R 1 . .
C C5 0.41943(14) 1.0863(2) 0.5615(2) 0.0518(6) Uani d . 1 . .
C C6 0.37952(14) 0.9729(2) 0.5113(2) 0.0490(6) Uani d . 1 . .
H H6 0.3712 0.9639 0.4289 0.059 Uiso d R 1 . .
C C7 0.30113(14) 0.7572(2) 0.52405(19) 0.0471(6) Uani d . 1 . .
C C8 0.23869(14) 0.5544(2) 0.48800(19) 0.0477(6) Uani d . 1 . .
C C9 0.20959(14) 0.6538(2) 0.40956(18) 0.0454(6) Uani d . 1 . .
C C10 0.14388(14) 0.6451(2) 0.31503(19) 0.0474(6) Uani d . 1 . .
C C11 0.08058(16) 0.5466(2) 0.3139(2) 0.0626(7) Uani d . 1 . .
H H11 0.0797 0.4805 0.3758 0.075 Uiso d R 1 . .
C C12 0.01967(18) 0.5451(3) 0.2239(3) 0.0766(8) Uani d . 1 . .
H H12 -0.0239 0.4775 0.2237 0.092 Uiso d R 1 . .
C C13 0.02078(18) 0.6384(3) 0.1349(2) 0.0736(8) Uani d . 1 . .
H H13 -0.0221 0.6364 0.0734 0.088 Uiso d R 1 . .
C C14 0.08184(17) 0.7361(3) 0.1353(2) 0.0701(8) Uani d . 1 . .
H H14 0.0839 0.8002 0.0720 0.084 Uiso d R 1 . .
C C15 0.14259(16) 0.7400(2) 0.2247(2) 0.0587(7) Uani d . 1 . .
H H15 0.1846 0.8105 0.2256 0.070 Uiso d R 1 . .
C C16 0.21831(15) 0.4063(2) 0.5027(2) 0.0514(6) Uani d . 1 . .
C C17 0.18107(19) 0.3616(3) 0.5993(2) 0.0752(8) Uani d . 1 . .
H H17 0.1683 0.4293 0.6561 0.090 Uiso d R 1 . .
C C18 0.1625(2) 0.2221(3) 0.6144(3) 0.0921(11) Uani d . 1 . .
H H18 0.1368 0.1893 0.6810 0.111 Uiso d R 1 . .
C C19 0.1812(2) 0.1270(3) 0.5320(3) 0.0830(10) Uani d . 1 . .
H H19 0.1690 0.0302 0.5438 0.100 Uiso d R 1 . .
C C20 0.21659(18) 0.1693(3) 0.4354(3) 0.0764(9) Uani d . 1 . .
H H20 0.2277 0.1009 0.3783 0.092 Uiso d R 1 . .
C C21 0.23568(16) 0.3083(2) 0.4202(2) 0.0634(7) Uani d . 1 . .
H H21 0.2617 0.3385 0.3530 0.076 Uiso d R 1 . .
C C22 0.35172(17) 0.5524(2) 0.6496(2) 0.0691(8) Uani d . 1 . .
H H22A 0.3354 0.4571 0.6593 0.083 Uiso d R 1 . .
H H22B 0.3491 0.6015 0.7212 0.083 Uiso d R 1 . .
H H22C 0.4072 0.5552 0.6264 0.083 Uiso d R 1 . .

loop_
_atom_site_aniso_label
_atom_site_aniso_U_11
_atom_site_aniso_U_22
_atom_site_aniso_U_33
_atom_site_aniso_U_12
_atom_site_aniso_U_13
_atom_site_aniso_U_23
N1 0.0561(13) 0.0501(11) 0.0426(11) -0.0010(9) -0.0033(9) 0.0017(9)
N2 0.0557(12) 0.0462(11) 0.0458(12) -0.0036(9) -0.0001(10) 0.0020(8)
N3 0.0671(15) 0.0512(13) 0.0816(18) -0.0004(10) 0.0123(13) 0.0005(12)
O1 0.1007(17) 0.0839(13) 0.0682(14) -0.0091(11) 0.0065(12) 0.0221(11)
O2 0.131(2) 0.0606(11) 0.1202(19) -0.0323(12) 0.0265(15) -0.0146(12)
C1 0.0493(14) 0.0505(13) 0.0388(13) 0.0007(10) 0.0006(11) -0.0042(10)
C2 0.0649(17) 0.0610(14) 0.0470(14) -0.0037(12) 0.0061(12) 0.0001(12)
C3 0.0714(19) 0.0762(17) 0.0437(14) -0.0067(14) 0.0003(13) -0.0116(13)
C4 0.0611(17) 0.0588(15) 0.0630(17) -0.0053(12) -0.0008(13) -0.0139(13)
C5 0.0537(16) 0.0474(13) 0.0541(15) -0.0001(11) 0.0034(12) -0.0016(12)
C6 0.0513(15) 0.0544(14) 0.0411(13) 0.0034(11) 0.0023(11) -0.0023(11)
C7 0.0504(15) 0.0487(13) 0.0417(13) -0.0019(10) 0.0006(11) 0.0004(10)
C8 0.0518(15) 0.0491(13) 0.0422(13) -0.0004(10) 0.0036(11) -0.0035(11)
C9 0.0516(15) 0.0442(13) 0.0411(13) -0.0011(10) 0.0067(11) -0.0023(10)
C10 0.0471(15) 0.0491(13) 0.0457(13) 0.0022(10) 0.0028(11) -0.0066(11)
C11 0.0621(18) 0.0614(15) 0.0633(17) -0.0084(13) -0.0024(14) 0.0029(12)
C12 0.0575(19) 0.0809(19) 0.089(2) -0.0115(14) -0.0101(17) -0.0015(17)
C13 0.0602(18) 0.097(2) 0.0610(18) 0.0052(16) -0.0138(15) -0.0042(16)
C14 0.0625(18) 0.0881(18) 0.0586(17) 0.0040(15) -0.0016(14) 0.0135(14)
C15 0.0580(17) 0.0649(15) 0.0521(15) -0.0020(12) -0.0029(13) 0.0091(12)
C16 0.0570(15) 0.0454(13) 0.0506(15) 0.0024(11) -0.0034(12) 0.0048(12)
C17 0.108(2) 0.0593(17) 0.0589(17) -0.0147(15) 0.0092(16) 0.0024(13)
C18 0.119(3) 0.075(2) 0.079(2) -0.0299(19) -0.009(2) 0.0268(18)
C19 0.080(2) 0.0496(16) 0.113(3) -0.0068(14) -0.036(2) 0.0140(19)
C20 0.069(2) 0.0544(17) 0.103(3) 0.0041(13) -0.0100(19) -0.0133(16)
C21 0.0598(17) 0.0566(15) 0.0736(18) 0.0024(12) 0.0040(14) -0.0080(14)
C22 0.0704(19) 0.0623(15) 0.0705(18) 0.0042(12) -0.0221(15) 0.0087(12)

loop_
_atom_type_symbol
_atom_type_description
_atom_type_scat_dispersion_real
_atom_type_scat_dispersion_imag
_atom_type_scat_source
C C 0.0033 0.0016 'International Tables Vol C Tables 4.2.6.8 and 6.1.1.4'
H H 0.0000 0.0000 'International Tables Vol C Tables 4.2.6.8 and 6.1.1.4'
O O 0.0106 0.0060 'International Tables Vol C Tables 4.2.6.8 and 6.1.1.4'
N N 0.0061 0.0033 'International Tables Vol C Tables 4.2.6.8 and 6.1.1.4'

loop_
_geom_angle_atom_site_label_1
_geom_angle_atom_site_label_2
_geom_angle_atom_site_label_3
_geom_angle_site_symmetry_1
_geom_angle_site_symmetry_3
_geom_angle
_geom_angle_publ_flag
C7 N1 C8 . . 107.19(17) ?
C7 N1 C22 . . 127.45(18) ?
C8 N1 C22 . . 124.83(18) ?
C7 N2 C9 . . 106.20(17) ?
O1 N3 O2 . . 123.3(2) ?
O1 N3 C5 . . 118.2(2) ?
O2 N3 C5 . . 118.4(2) ?
C6 C1 C2 . . 118.1(2) ?
C6 C1 C7 . . 117.8(2) ?
C2 C1 C7 . . 123.8(2) ?
C3 C2 C1 . . 120.7(2) ?
C3 C2 H2 . . 119.7 ?
C1 C2 H2 . . 119.6 ?
C4 C3 C2 . . 120.8(2) ?
C4 C3 H3 . . 118.4 ?
C2 C3 H3 . . 120.7 ?
C5 C4 C3 . . 117.6(2) ?
C5 C4 H4 . . 119.4 ?
C3 C4 H4 . . 122.9 ?
C6 C5 C4 . . 123.1(2) ?
C6 C5 N3 . . 117.9(2) ?
C4 C5 N3 . . 119.1(2) ?
C5 C6 C1 . . 119.7(2) ?
C5 C6 H6 . . 121.4 ?
C1 C6 H6 . . 118.9 ?
N2 C7 N1 . . 111.14(18) ?
N2 C7 C1 . . 122.63(19) ?
N1 C7 C1 . . 126.12(19) ?
C9 C8 N1 . . 105.59(18) ?
C9 C8 C16 . . 132.52(19) ?
N1 C8 C16 . . 121.89(18) ?
C8 C9 N2 . . 109.87(18) ?
C8 C9 C10 . . 130.25(19) ?
N2 C9 C10 . . 119.84(18) ?
C15 C10 C11 . . 117.9(2) ?
C15 C10 C9 . . 119.6(2) ?
C11 C10 C9 . . 122.5(2) ?
C12 C11 C10 . . 119.9(2) ?
C12 C11 H11 . . 120.6 ?
C10 C11 H11 . . 119.5 ?
C13 C12 C11 . . 121.0(3) ?
C13 C12 H12 . . 119.4 ?
C11 C12 H12 . . 119.6 ?
C14 C13 C12 . . 119.9(2) ?
C14 C13 H13 . . 120.2 ?
C12 C13 H13 . . 120.0 ?
C13 C14 C15 . . 120.0(3) ?
C13 C14 H14 . . 120.3 ?
C15 C14 H14 . . 119.7 ?
C14 C15 C10 . . 121.4(2) ?
C14 C15 H15 . . 119.6 ?
C10 C15 H15 . . 118.9 ?
C17 C16 C21 . . 118.4(2) ?
C17 C16 C8 . . 120.6(2) ?
C21 C16 C8 . . 121.0(2) ?
C16 C17 C18 . . 121.0(3) ?
C16 C17 H17 . . 118.7 ?
C18 C17 H17 . . 120.3 ?
C19 C18 C17 . . 119.4(3) ?
C19 C18 H18 . . 118.5 ?
C17 C18 H18 . . 122.1 ?
C20 C19 C18 . . 120.4(3) ?
C20 C19 H19 . . 120.7 ?
C18 C19 H19 . . 118.9 ?
C19 C20 C21 . . 120.4(3) ?
C19 C20 H20 . . 118.7 ?
C21 C20 H20 . . 120.9 ?
C20 C21 C16 . . 120.3(3) ?
C20 C21 H21 . . 120.8 ?
C16 C21 H21 . . 118.9 ?
N1 C22 H22A . . 110.8 ?
N1 C22 H22B . . 108.9 ?
H22A C22 H22B . . 109.5 ?
N1 C22 H22C . . 108.7 ?
H22A C22 H22C . . 109.5 ?
H22B C22 H22C . . 109.5 ?

loop_
_geom_bond_atom_site_label_1
_geom_bond_atom_site_label_2
_geom_bond_site_symmetry_2
_geom_bond_distance
_geom_bond_publ_flag
N1 C7 . 1.372(3) ?
N1 C8 . 1.383(3) ?
N1 C22 . 1.464(3) ?
N2 C7 . 1.317(3) ?
N2 C9 . 1.382(3) ?
N3 O1 . 1.214(3) ?
N3 O2 . 1.217(3) ?
N3 C5 . 1.475(3) ?
C1 C6 . 1.387(3) ?
C1 C2 . 1.401(3) ?
C1 C7 . 1.460(3) ?
C2 C3 . 1.385(3) ?
C2 H2 . 0.9600 ?
C3 C4 . 1.381(4) ?
C3 H3 . 0.9600 ?
C4 C5 . 1.373(3) ?
C4 H4 . 0.9599 ?
C5 C6 . 1.372(3) ?
C6 H6 . 0.9599 ?
C8 C9 . 1.377(3) ?
C8 C16 . 1.470(3) ?
C9 C10 . 1.474(3) ?
C10 C15 . 1.387(3) ?
C10 C11 . 1.395(3) ?
C11 C12 . 1.384(4) ?
C11 H11 . 0.9600 ?
C12 C13 . 1.367(4) ?
C12 H12 . 0.9599 ?
C13 C14 . 1.364(4) ?
C13 H13 . 0.9601 ?
C14 C15 . 1.378(3) ?
C14 H14 . 0.9600 ?
C15 H15 . 0.9600 ?
C16 C17 . 1.382(4) ?
C16 C21 . 1.386(3) ?
C17 C18 . 1.384(4) ?
C17 H17 . 0.9599 ?
C18 C19 . 1.372(4) ?
C18 H18 . 0.9599 ?
C19 C20 . 1.361(4) ?
C19 H19 . 0.9599 ?
C20 C21 . 1.382(4) ?
C20 H20 . 0.9601 ?
C21 H21 . 0.9600 ?
C22 H22A . 0.9600 ?
C22 H22B . 0.9599 ?
C22 H22C . 0.9600 ?

loop_
_geom_hbond_atom_site_label_D
_geom_hbond_atom_site_label_H
_geom_hbond_atom_site_label_A
_geom_hbond_site_symmetry_A
_geom_hbond_distance_DH
_geom_hbond_distance_HA
_geom_hbond_distance_DA
_geom_hbond_angle_DHA
_geom_hbond_publ_flag
C4 H4 O1 4_586 0.96 2.48 3.148(3) 127 no

loop_
_geom_torsion_atom_site_label_1
_geom_torsion_atom_site_label_2
_geom_torsion_atom_site_label_3
_geom_torsion_atom_site_label_4
_geom_torsion_site_symmetry_1
_geom_torsion_site_symmetry_2
_geom_torsion_site_symmetry_3
_geom_torsion_site_symmetry_4
_geom_torsion
_geom_torsion_publ_flag
C6 C1 C2 C3 . . . . -0.2(4) ?
C7 C1 C2 C3 . . . . -174.7(2) ?
C1 C2 C3 C4 . . . . 1.0(4) ?
C2 C3 C4 C5 . . . . -0.4(4) ?
C3 C4 C5 C6 . . . . -0.9(4) ?
C3 C4 C5 N3 . . . . 178.9(2) ?
O1 N3 C5 C6 . . . . -2.1(3) ?
O2 N3 C5 C6 . . . . 178.5(2) ?
O1 N3 C5 C4 . . . . 178.1(2) ?
O2 N3 C5 C4 . . . . -1.3(3) ?
C4 C5 C6 C1 . . . . 1.6(4) ?
N3 C5 C6 C1 . . . . -178.2(2) ?
C2 C1 C6 C5 . . . . -1.0(3) ?
C7 C1 C6 C5 . . . . 173.8(2) ?
C9 N2 C7 N1 . . . . 1.2(3) ?
C9 N2 C7 C1 . . . . -175.2(2) ?
C8 N1 C7 N2 . . . . -0.7(3) ?
C22 N1 C7 N2 . . . . 171.2(2) ?
C8 N1 C7 C1 . . . . 175.6(2) ?
C22 N1 C7 C1 . . . . -12.6(4) ?
C6 C1 C7 N2 . . . . -34.7(3) ?
C2 C1 C7 N2 . . . . 139.8(2) ?
C6 C1 C7 N1 . . . . 149.5(2) ?
C2 C1 C7 N1 . . . . -36.1(4) ?
C7 N1 C8 C9 . . . . -0.1(2) ?
C22 N1 C8 C9 . . . . -172.2(2) ?
C7 N1 C8 C16 . . . . -179.9(2) ?
C22 N1 C8 C16 . . . . 8.0(4) ?
N1 C8 C9 N2 . . . . 0.8(3) ?
C16 C8 C9 N2 . . . . -179.4(2) ?
N1 C8 C9 C10 . . . . -176.6(2) ?
C16 C8 C9 C10 . . . . 3.1(4) ?
C7 N2 C9 C8 . . . . -1.2(3) ?
C7 N2 C9 C10 . . . . 176.5(2) ?
C8 C9 C10 C15 . . . . -159.0(2) ?
N2 C9 C10 C15 . . . . 23.8(3) ?
C8 C9 C10 C11 . . . . 22.9(4) ?
N2 C9 C10 C11 . . . . -154.3(2) ?
C15 C10 C11 C12 . . . . 0.6(4) ?
C9 C10 C11 C12 . . . . 178.8(2) ?
C10 C11 C12 C13 . . . . 0.5(4) ?
C11 C12 C13 C14 . . . . -1.1(4) ?
C12 C13 C14 C15 . . . . 0.5(4) ?
C13 C14 C15 C10 . . . . 0.7(4) ?
C11 C10 C15 C14 . . . . -1.2(4) ?
C9 C10 C15 C14 . . . . -179.4(2) ?
C9 C8 C16 C17 . . . . -114.0(3) ?
N1 C8 C16 C17 . . . . 65.8(3) ?
C9 C8 C16 C21 . . . . 65.8(4) ?
N1 C8 C16 C21 . . . . -114.4(3) ?
C21 C16 C17 C18 . . . . 0.9(4) ?
C8 C16 C17 C18 . . . . -179.3(2) ?
C16 C17 C18 C19 . . . . -0.2(4) ?
C17 C18 C19 C20 . . . . -0.9(5) ?
C18 C19 C20 C21 . . . . 1.3(4) ?
C19 C20 C21 C16 . . . . -0.5(4) ?
C17 C16 C21 C20 . . . . -0.5(4) ?
C8 C16 C21 C20 . . . . 179.6(2) ?
